data_2225615
loop_
_publ_author_name
'Lu, Li-Hua'
'Sun, Xiao-Li'
'Wang, Ping-An'

_publ_section_title
;
 (3<i>S</i>,4<i>S</i>)-1-Benzylpyrrolidine-3,4-diol
;
_journal_coeditor_code JJ2016
_journal_issue 4
_journal_name_full 'Acta Crystallographica Section E'
_journal_page_first o928
_journal_paper_doi 10.1107/S1600536809055391
_journal_volume 66
_journal_year 2010
_chemical_formula_moiety 'C11 H15 N O2'
_chemical_formula_sum 'C11 H15 N O2'
_chemical_formula_weight 193.24
_chemical_name_systematic
;
(3<i>S</i>,4<i>S</i>)-1-benzylpyrrolidine-3,4-diol
;
_space_group_IT_number 4
_symmetry_cell_setting monoclinic
_symmetry_space_group_name_Hall 'P 2yb'
_symmetry_space_group_name_H-M 'P 1 21 1'
_atom_sites_solution_hydrogens geom
_atom_sites_solution_primary direct
_atom_sites_solution_secondary difmap
_audit_creation_method SHELXL-97
_cell_angle_alpha 90.00
_cell_angle_beta 96.016(2)
_cell_angle_gamma 90.00
_cell_formula_units_Z 2
_cell_length_a 6.0244(10)
_cell_length_b 8.1033(14)
_cell_length_c 10.3981(18)
_cell_measurement_reflns_used 1279
_cell_measurement_temperature 293(2)
_cell_measurement_theta_max 25.58
_cell_measurement_theta_min 3.19
_cell_volume 504.81(15)
_computing_cell_refinement '<i>SAINT</i> (Bruker)'
_computing_data_collection '<i>APEX2</i> (Bruker, 2008)'
_computing_data_reduction '<i>SAINT</i> (Bruker)'
_computing_molecular_graphics '<i>SHELXTL</i> (Sheldrick, 2008)'
_computing_publication_material
;
<i>Mercury</i> (Macrae <i>et al.</i>, 2006) and
<i>CAMERON</i> (Watkin <i>et al.</i>, 1996)
;
_computing_structure_refinement '<i>SHELXL97</i> (Sheldrick, 2008)'
_computing_structure_solution '<i>SHELXS97</i> (Sheldrick, 2008)'
_diffrn_ambient_temperature 293(2)
_diffrn_measured_fraction_theta_full 0.991
_diffrn_measured_fraction_theta_max 0.991
_diffrn_measurement_device_type 'Bruker APEXII CCD'
_diffrn_measurement_method '\f and \w scans'
_diffrn_radiation_monochromator graphite
_diffrn_radiation_source 'fine-focus sealed tube'
_diffrn_radiation_type MoK\a
_diffrn_radiation_wavelength 0.71073
_diffrn_reflns_av_R_equivalents 0.0000
_diffrn_reflns_av_sigmaI/netI 0.0220
_diffrn_reflns_limit_h_max 7
_diffrn_reflns_limit_h_min -7
_diffrn_reflns_limit_k_max 9
_diffrn_reflns_limit_k_min -8
_diffrn_reflns_limit_l_max 12
_diffrn_reflns_limit_l_min 0
_diffrn_reflns_number 1440
_diffrn_reflns_theta_full 25.10
_diffrn_reflns_theta_max 25.10
_diffrn_reflns_theta_min 1.97
_exptl_absorpt_coefficient_mu 0.087
_exptl_absorpt_correction_T_max 0.987
_exptl_absorpt_correction_T_min 0.973
_exptl_absorpt_correction_type multi-scan
_exptl_absorpt_process_details '(<i>SADABS</i>; Bruker, 2005)'
_exptl_crystal_colour colorless
_exptl_crystal_density_diffrn 1.271
_exptl_crystal_density_method 'not measured'
_exptl_crystal_description block
_exptl_crystal_F_000 208
_exptl_crystal_size_max 0.31
_exptl_crystal_size_mid 0.27
_exptl_crystal_size_min 0.14
_refine_diff_density_max 0.148
_refine_diff_density_min -0.114
_refine_ls_extinction_coef 0.032(11)
_refine_ls_extinction_expression Fc^*^=kFc[1+0.001xFc^2^\l^3^/sin(2\q)]^-1/4^
_refine_ls_extinction_method none
_refine_ls_goodness_of_fit_ref 1.028
_refine_ls_hydrogen_treatment constr
_refine_ls_matrix_type full
_refine_ls_number_parameters 125
_refine_ls_number_reflns 1440
_refine_ls_number_restraints 1
_refine_ls_restrained_S_all 1.027
_refine_ls_R_factor_all 0.0350
_refine_ls_R_factor_gt 0.0324
_refine_ls_shift/su_max 0.000
_refine_ls_shift/su_mean 0.000
_refine_ls_structure_factor_coef Fsqd
_refine_ls_weighting_details 'calc w=1/[\s^2^(Fo^2^)+(0.0800P)^2^] where P=(Fo^2^+2Fc^2^)/3'
_refine_ls_weighting_scheme calc
_refine_ls_wR_factor_gt 0.1003
_refine_ls_wR_factor_ref 0.1050
_reflns_number_gt 1348
_reflns_number_total 1440
_reflns_threshold_expression I>2\s(I)
_cod_data_source_file jj2016.cif
_cod_data_source_block I
_cod_depositor_comments
;
The following automatic conversions were performed:
'_symmetry_cell_setting' value 'Monoclinic' changed to 'monoclinic'
according to '/home/saulius/struct/CIF-dictionaries/cif_core.dic'
dictionary named 'cif_core.dic' version 2.4.1 from 2010-06-29.

Automatic conversion script
Id: cif_fix_enum 1527 2010-12-29 10:47:43Z saulius 
;
_cod_original_sg_symbol_H-M 'P 21'
_cod_database_code 2225615
_cod_database_fobs_code 2225615

loop_
_symmetry_equiv_pos_as_xyz
'x, y, z'
'-x, y+1/2, -z'

loop_
_atom_site_type_symbol
_atom_site_label
_atom_site_fract_x
_atom_site_fract_y
_atom_site_fract_z
_atom_site_U_iso_or_equiv
_atom_site_adp_type
_atom_site_calc_flag
_atom_site_refinement_flags
_atom_site_occupancy
_atom_site_disorder_assembly
_atom_site_disorder_group
N N1 0.5935(2) -0.00443(18) 0.18867(14) 0.0358(4) Uani d . 1 . .
O O1 0.3213(2) -0.36878(18) 0.06145(13) 0.0451(4) Uani d . 1 . .
H H1 0.3166 -0.4139 -0.0094 0.068 Uiso calc R 1 . .
O O2 0.8566(2) -0.2626(2) 0.03312(13) 0.0556(5) Uani d . 1 . .
H H2 0.9802 -0.2956 0.0628 0.083 Uiso calc R 1 . .
C C1 0.7231(4) 0.3493(3) 0.42248(18) 0.0511(6) Uani d . 1 . .
H H1A 0.6080 0.3348 0.4744 0.061 Uiso calc R 1 . .
C C2 0.8766(4) 0.4734(3) 0.4518(2) 0.0602(6) Uani d . 1 . .
H H2A 0.8637 0.5423 0.5221 0.072 Uiso calc R 1 . .
C C3 1.0500(4) 0.4951(3) 0.3760(2) 0.0582(6) Uani d . 1 . .
H H3 1.1551 0.5777 0.3958 0.070 Uiso calc R 1 . .
C C4 1.0660(4) 0.3935(3) 0.2711(2) 0.0485(5) Uani d . 1 . .
H H4 1.1814 0.4084 0.2195 0.058 Uiso calc R 1 . .
C C5 0.9109(3) 0.2693(3) 0.24219(17) 0.0420(5) Uani d . 1 . .
H H5 0.9242 0.2010 0.1715 0.050 Uiso calc R 1 . .
C C6 0.7361(3) 0.2451(3) 0.31701(16) 0.0387(4) Uani d . 1 . .
C C7 0.5566(3) 0.1179(3) 0.28805(19) 0.0469(5) Uani d . 1 . .
H H7A 0.5373 0.0596 0.3676 0.056 Uiso calc R 1 . .
H H7B 0.4178 0.1750 0.2615 0.056 Uiso calc R 1 . .
C C8 0.3888(3) -0.0952(3) 0.14674(19) 0.0395(5) Uani d . 1 . .
H H8A 0.2820 -0.0258 0.0956 0.047 Uiso calc R 1 . .
H H8B 0.3203 -0.1384 0.2201 0.047 Uiso calc R 1 . .
C C9 0.4714(3) -0.2340(2) 0.06555(16) 0.0359(4) Uani d . 1 . .
H H9 0.4813 -0.1938 -0.0226 0.043 Uiso calc R 1 . .
C C10 0.7077(3) -0.2710(2) 0.13021(16) 0.0371(4) Uani d . 1 . .
H H10 0.7130 -0.3806 0.1702 0.045 Uiso calc R 1 . .
C C11 0.7500(3) -0.1372(3) 0.23333(17) 0.0408(5) Uani d . 1 . .
H H11A 0.7195 -0.1779 0.3174 0.049 Uiso calc R 1 . .
H H11B 0.9032 -0.0987 0.2389 0.049 Uiso calc R 1 . .

loop_
_atom_site_aniso_label
_atom_site_aniso_U_11
_atom_site_aniso_U_22
_atom_site_aniso_U_33
_atom_site_aniso_U_12
_atom_site_aniso_U_13
_atom_site_aniso_U_23
N1 0.0299(8) 0.0321(8) 0.0458(8) -0.0001(7) 0.0055(6) -0.0030(6)
O1 0.0388(8) 0.0407(8) 0.0567(7) -0.0100(6) 0.0099(6) -0.0062(6)
O2 0.0317(7) 0.0791(12) 0.0574(8) 0.0028(8) 0.0111(6) -0.0130(8)
C1 0.0573(13) 0.0502(14) 0.0466(11) 0.0031(11) 0.0097(9) -0.0049(9)
C2 0.0732(16) 0.0519(15) 0.0531(12) 0.0015(12) -0.0049(11) -0.0135(11)
C3 0.0554(14) 0.0422(13) 0.0724(13) -0.0059(11) -0.0154(11) -0.0048(11)
C4 0.0393(11) 0.0412(12) 0.0639(11) -0.0001(9) 0.0010(9) 0.0071(10)
C5 0.0413(11) 0.0373(11) 0.0479(9) 0.0021(9) 0.0068(8) -0.0020(8)
C6 0.0412(10) 0.0329(10) 0.0419(8) 0.0043(9) 0.0038(7) -0.0011(8)
C7 0.0447(12) 0.0407(11) 0.0578(11) 0.0001(10) 0.0176(10) -0.0067(10)
C8 0.0293(10) 0.0364(11) 0.0527(10) 0.0002(8) 0.0043(8) -0.0003(8)
C9 0.0307(9) 0.0342(11) 0.0430(8) -0.0024(8) 0.0045(7) 0.0023(8)
C10 0.0316(10) 0.0351(10) 0.0447(9) 0.0036(8) 0.0046(7) 0.0017(8)
C11 0.0374(11) 0.0396(11) 0.0446(9) 0.0040(9) 0.0001(7) 0.0001(8)

loop_
_atom_type_symbol
_atom_type_description
_atom_type_scat_dispersion_real
_atom_type_scat_dispersion_imag
_atom_type_scat_source
C C 0.0033 0.0016 'International Tables Vol C Tables 4.2.6.8 and 6.1.1.4'
H H 0.0000 0.0000 'International Tables Vol C Tables 4.2.6.8 and 6.1.1.4'
N N 0.0061 0.0033 'International Tables Vol C Tables 4.2.6.8 and 6.1.1.4'
O O 0.0106 0.0060 'International Tables Vol C Tables 4.2.6.8 and 6.1.1.4'

loop_
_geom_angle_atom_site_label_1
_geom_angle_atom_site_label_2
_geom_angle_atom_site_label_3
_geom_angle_site_symmetry_1
_geom_angle_site_symmetry_3
_geom_angle
_geom_angle_publ_flag
C8 N1 C7 . . 111.39(14) ?
C8 N1 C11 . . 102.61(14) ?
C7 N1 C11 . . 114.28(14) ?
C9 O1 H1 . . 109.5 ?
C10 O2 H2 . . 109.5 ?
C2 C1 C6 . . 121.6(2) ?
C2 C1 H1A . . 119.2 ?
C6 C1 H1A . . 119.2 ?
C1 C2 C3 . . 119.7(2) ?
C1 C2 H2A . . 120.1 ?
C3 C2 H2A . . 120.1 ?
C4 C3 C2 . . 119.6(2) ?
C4 C3 H3 . . 120.2 ?
C2 C3 H3 . . 120.2 ?
C3 C4 C5 . . 120.3(2) ?
C3 C4 H4 . . 119.9 ?
C5 C4 H4 . . 119.9 ?
C4 C5 C6 . . 121.04(19) ?
C4 C5 H5 . . 119.5 ?
C6 C5 H5 . . 119.5 ?
C5 C6 C1 . . 117.69(19) ?
C5 C6 C7 . . 123.90(17) ?
C1 C6 C7 . . 118.38(16) ?
N1 C7 C6 . . 116.51(14) ?
N1 C7 H7A . . 108.2 ?
C6 C7 H7A . . 108.2 ?
N1 C7 H7B . . 108.2 ?
C6 C7 H7B . . 108.2 ?
H7A C7 H7B . . 107.3 ?
N1 C8 C9 . . 102.85(15) ?
N1 C8 H8A . . 111.2 ?
C9 C8 H8A . . 111.2 ?
N1 C8 H8B . . 111.2 ?
C9 C8 H8B . . 111.2 ?
H8A C8 H8B . . 109.1 ?
O1 C9 C8 . . 109.99(14) ?
O1 C9 C10 . . 114.91(16) ?
C8 C9 C10 . . 104.09(15) ?
O1 C9 H9 . . 109.2 ?
C8 C9 H9 . . 109.2 ?
C10 C9 H9 . . 109.2 ?
O2 C10 C11 . . 113.17(16) ?
O2 C10 C9 . . 107.72(13) ?
C11 C10 C9 . . 104.29(15) ?
O2 C10 H10 . . 110.5 ?
C11 C10 H10 . . 110.5 ?
C9 C10 H10 . . 110.5 ?
N1 C11 C10 . . 104.06(13) ?
N1 C11 H11A . . 110.9 ?
C10 C11 H11A . . 110.9 ?
N1 C11 H11B . . 110.9 ?
C10 C11 H11B . . 110.9 ?
H11A C11 H11B . . 109.0 ?

loop_
_geom_bond_atom_site_label_1
_geom_bond_atom_site_label_2
_geom_bond_site_symmetry_2
_geom_bond_distance
_geom_bond_publ_flag
N1 C8 . 1.463(2) ?
N1 C7 . 1.466(2) ?
N1 C11 . 1.473(3) ?
O1 C9 . 1.416(2) ?
O1 H1 . 0.8200 ?
O2 C10 . 1.421(2) ?
O2 H2 . 0.8200 ?
C1 C2 . 1.379(3) ?
C1 C6 . 1.393(3) ?
C1 H1A . 0.9300 ?
C2 C3 . 1.384(3) ?
C2 H2A . 0.9300 ?
C3 C4 . 1.378(3) ?
C3 H3 . 0.9300 ?
C4 C5 . 1.385(3) ?
C4 H4 . 0.9300 ?
C5 C6 . 1.387(3) ?
C5 H5 . 0.9300 ?
C6 C7 . 1.501(3) ?
C7 H7A . 0.9700 ?
C7 H7B . 0.9700 ?
C8 C9 . 1.521(3) ?
C8 H8A . 0.9700 ?
C8 H8B . 0.9700 ?
C9 C10 . 1.539(2) ?
C9 H9 . 0.9800 ?
C10 C11 . 1.528(3) ?
C10 H10 . 0.9800 ?
C11 H11A . 0.9700 ?
C11 H11B . 0.9700 ?

loop_
_geom_hbond_atom_site_label_D
_geom_hbond_atom_site_label_H
_geom_hbond_atom_site_label_A
_geom_hbond_site_symmetry_A
_geom_hbond_distance_DH
_geom_hbond_distance_HA
_geom_hbond_distance_DA
_geom_hbond_angle_DHA
O1 H1 N1 2_645 0.82 2.13 2.918(2) 162
O2 H2 O1 1_655 0.82 2.14 2.914(2) 157
C10 H10 Cg2 1_545 0.98 2.86 3.771(2) 155

loop_
_geom_torsion_atom_site_label_1
_geom_torsion_atom_site_label_2
_geom_torsion_atom_site_label_3
_geom_torsion_atom_site_label_4
_geom_torsion_site_symmetry_1
_geom_torsion_site_symmetry_2
_geom_torsion_site_symmetry_3
_geom_torsion_site_symmetry_4
_geom_torsion
_geom_torsion_publ_flag
C6 C1 C2 C3 . . . . -0.7(3) ?
C1 C2 C3 C4 . . . . 0.7(4) ?
C2 C3 C4 C5 . . . . -0.6(3) ?
C3 C4 C5 C6 . . . . 0.5(3) ?
C4 C5 C6 C1 . . . . -0.4(3) ?
C4 C5 C6 C7 . . . . 177.2(2) ?
C2 C1 C6 C5 . . . . 0.5(3) ?
C2 C1 C6 C7 . . . . -177.25(19) ?
C8 N1 C7 C6 . . . . -166.25(16) ?
C11 N1 C7 C6 . . . . 78.0(2) ?
C5 C6 C7 N1 . . . . 11.1(3) ?
C1 C6 C7 N1 . . . . -171.29(17) ?
C7 N1 C8 C9 . . . . -169.66(15) ?
C11 N1 C8 C9 . . . . -46.96(17) ?
N1 C8 C9 O1 . . . . 155.98(15) ?
N1 C8 C9 C10 . . . . 32.37(18) ?
O1 C9 C10 O2 . . . . 112.90(17) ?
C8 C9 C10 O2 . . . . -126.76(16) ?
O1 C9 C10 C11 . . . . -126.60(16) ?
C8 C9 C10 C11 . . . . -6.25(19) ?
C8 N1 C11 C10 . . . . 42.96(18) ?
C7 N1 C11 C10 . . . . 163.69(15) ?
O2 C10 C11 N1 . . . . 94.90(18) ?
C9 C10 C11 N1 . . . . -21.88(18) ?

loop_
_cod_related_entry_id
_cod_related_entry_database
_cod_related_entry_code
1 ChemSpider 2015815
